data_2237739
loop_
_publ_author_name
'Narayanam, Nagaraju'
'Gangu, Kranthi Kumar'
'Kurra, Balakrishna'
'Mukkamala, Saratchandra Babu'

_publ_section_title
;
 Piperazine-1,4-diium bis(2,4,5-tricarboxybenzoate) dihydrate
;
_journal_coeditor_code YK2086
_journal_issue 4
_journal_name_full 'Acta Crystallographica Section E'
_journal_page_first o574
_journal_page_last o575
_journal_paper_doi 10.1107/S160053681300723X
_journal_volume 69
_journal_year 2013
_chemical_formula_iupac 'C4 H12 N2 2+, 2C10 H5 O8 -, 2H2 O'
_chemical_formula_moiety 'C4 H12 N2 2+, 2(C10 H5 O8 -), 2H2 O'
_chemical_formula_sum 'C24 H26 N2 O18'
_chemical_formula_weight 630.46
_chemical_melting_point 560
_chemical_name_systematic
;
Piperazine-1,4-diium bis(2,4,5-tricarboxybenzoate) dihydrate
;
_space_group_IT_number 2
_symmetry_cell_setting triclinic
_symmetry_space_group_name_Hall '-P 1'
_symmetry_space_group_name_H-M 'P -1'
_atom_sites_solution_hydrogens geom
_atom_sites_solution_primary direct
_atom_sites_solution_secondary difmap
_audit_creation_method SHELXL-97
_cell_angle_alpha 87.117(5)
_cell_angle_beta 89.527(5)
_cell_angle_gamma 70.962(4)
_cell_formula_units_Z 1
_cell_length_a 8.2521(2)
_cell_length_b 8.4810(2)
_cell_length_c 9.6369(2)
_cell_measurement_reflns_used 7490
_cell_measurement_temperature 293(2)
_cell_measurement_theta_max 32.988
_cell_measurement_theta_min 2.544
_cell_volume 636.73(3)
_computing_cell_refinement 'SAINT (Bruker, 2008)'
_computing_data_collection 'APEX2 (Bruker, 2008)'
_computing_data_reduction 'SAINT (Bruker, 2008)'
_computing_molecular_graphics
;
ORTEP-3 for Windows
(Farrugia, 2012) and <i>Mercury</i> (Macrae <i>et al.</i>,
2008)
;
_computing_publication_material
;
SHELXL97 (Sheldrick, 2008) and DIAMOND (Brandenburg, 2007)
;
_computing_structure_refinement 'SHELXL97 (Sheldrick, 2008)'
_computing_structure_solution 'SIR92 (Altomare <i>et al.</i>, 1993)'
_diffrn_ambient_temperature 293(2)
_diffrn_measured_fraction_theta_full 0.999
_diffrn_measured_fraction_theta_max 0.999
_diffrn_measurement_device_type 'Bruker Kappa APEXII CCD'
_diffrn_measurement_method '\w and \f scan'
_diffrn_radiation_monochromator graphite
_diffrn_radiation_source 'fine-focus sealed tube'
_diffrn_radiation_type MoK\a
_diffrn_radiation_wavelength 0.71073
_diffrn_reflns_av_R_equivalents 0.0279
_diffrn_reflns_av_sigmaI/netI 0.0166
_diffrn_reflns_limit_h_max 9
_diffrn_reflns_limit_h_min -9
_diffrn_reflns_limit_k_max 10
_diffrn_reflns_limit_k_min -9
_diffrn_reflns_limit_l_max 11
_diffrn_reflns_limit_l_min -11
_diffrn_reflns_number 11108
_diffrn_reflns_theta_full 25.00
_diffrn_reflns_theta_max 25.00
_diffrn_reflns_theta_min 2.54
_exptl_absorpt_coefficient_mu 0.144
_exptl_absorpt_correction_T_max 0.9853
_exptl_absorpt_correction_T_min 0.9453
_exptl_absorpt_correction_type multi-scan
_exptl_absorpt_process_details '(SADABS; Bruker, 2008)'
_exptl_crystal_colour colourless
_exptl_crystal_density_diffrn 1.644
_exptl_crystal_density_method 'not measured'
_exptl_crystal_description block
_exptl_crystal_F_000 328
_exptl_crystal_size_max 0.30
_exptl_crystal_size_mid 0.20
_exptl_crystal_size_min 0.20
_refine_diff_density_max 0.211
_refine_diff_density_min -0.198
_refine_ls_extinction_coef 0.075(5)
_refine_ls_extinction_expression Fc^*^=kFc[1+0.001xFc^2^\l^3^/sin(2\q)]^-1/4^
_refine_ls_extinction_method 'SHELXL97 (Sheldrick, 2008)'
_refine_ls_goodness_of_fit_ref 1.057
_refine_ls_hydrogen_treatment mixed
_refine_ls_matrix_type full
_refine_ls_number_parameters 224
_refine_ls_number_reflns 2234
_refine_ls_number_restraints 4
_refine_ls_restrained_S_all 1.060
_refine_ls_R_factor_all 0.0328
_refine_ls_R_factor_gt 0.0303
_refine_ls_shift/su_max 0.000
_refine_ls_shift/su_mean 0.000
_refine_ls_structure_factor_coef Fsqd
_refine_ls_weighting_details 'calc w=1/[\s^2^(Fo^2^)+(0.0431P)^2^+0.2345P] where P=(Fo^2^+2Fc^2^)/3'
_refine_ls_weighting_scheme calc
_refine_ls_wR_factor_gt 0.0831
_refine_ls_wR_factor_ref 0.0852
_reflns_number_gt 2061
_reflns_number_total 2234
_reflns_threshold_expression I>2sigma(I)
_cod_data_source_file yk2086.cif
_cod_data_source_block I
_cod_database_code 2237739
_cod_database_fobs_code 2237739

loop_
_symmetry_equiv_pos_as_xyz
'x, y, z'
'-x, -y, -z'

loop_
_atom_site_type_symbol
_atom_site_label
_atom_site_fract_x
_atom_site_fract_y
_atom_site_fract_z
_atom_site_U_iso_or_equiv
_atom_site_adp_type
_atom_site_calc_flag
_atom_site_refinement_flags
_atom_site_occupancy
_atom_site_symmetry_multiplicity
C C1 0.06597(16) 0.70913(15) 0.05612(13) 0.0202(3) Uani d . 1 1
C C2 0.08629(16) 0.66166(16) -0.08067(13) 0.0219(3) Uani d . 1 1
H H2 0.0098 0.7264 -0.1480 0.026 Uiso calc R 1 1
C C3 0.21641(16) 0.52142(16) -0.12023(13) 0.0196(3) Uani d . 1 1
C C4 0.32899(16) 0.42177(15) -0.01920(13) 0.0198(3) Uani d . 1 1
C C5 0.30804(16) 0.46709(16) 0.11737(13) 0.0212(3) Uani d . 1 1
H H5 0.3824 0.3995 0.1846 0.025 Uiso calc R 1 1
C C6 0.18074(16) 0.60918(16) 0.15847(13) 0.0200(3) Uani d . 1 1
C C7 0.22375(16) 0.47981(16) -0.27035(13) 0.0217(3) Uani d . 1 1
C C8 0.47247(16) 0.27185(16) -0.05880(13) 0.0217(3) Uani d . 1 1
C C9 0.18506(17) 0.63946(17) 0.31156(14) 0.0241(3) Uani d . 1 1
C C10 -0.08355(17) 0.86608(16) 0.07812(14) 0.0244(3) Uani d . 1 1
C C11 0.5751(2) 0.1289(2) 0.4758(2) 0.0448(4) Uani d . 1 1
H H11A 0.6750 0.1621 0.4555 0.054 Uiso calc R 1 1
H H11B 0.4771 0.2293 0.4836 0.054 Uiso calc R 1 1
C C12 0.5451(2) 0.0307(2) 0.36090(17) 0.0436(4) Uani d . 1 1
N N1 0.60207(17) 0.02802(17) 0.60844(14) 0.0371(3) Uani d D 1 1
O O1 -0.08934(13) 0.95103(12) 0.18574(11) 0.0337(3) Uani d . 1 1
H H1 -0.0039 0.9062 0.2342 0.051 Uiso calc R 1 1
O O2 -0.19676(13) 0.91343(13) -0.01098(11) 0.0368(3) Uani d . 1 1
O O3 0.29608(14) 0.56784(13) -0.34862(10) 0.0327(3) Uani d . 1 1
H H3 0.2974 0.5411 -0.4293 0.049 Uiso calc R 1 1
O O4 0.16086(14) 0.38163(14) -0.31255(10) 0.0348(3) Uani d . 1 1
O O5 0.50699(13) 0.24168(13) -0.17891(10) 0.0337(3) Uani d . 1 1
O O6 0.55721(13) 0.18159(13) 0.04674(10) 0.0373(3) Uani d . 1 1
H H6 0.6341 0.1014 0.0187 0.056 Uiso calc R 1 1
O O7 0.25414(14) 0.51726(13) 0.39115(10) 0.0359(3) Uani d . 1 1
O O8 0.12443(14) 0.78708(13) 0.35313(10) 0.0339(3) Uani d . 1 1
O O9 0.10687(16) 0.23958(16) 0.41278(14) 0.0453(3) Uani d D 1 1
H H12B 0.646(3) -0.068(3) 0.352(2) 0.051(5) Uiso d . 1 1
H H12A 0.518(3) 0.099(3) 0.276(2) 0.061(6) Uiso d . 1 1
H H1A 0.700(2) -0.060(2) 0.605(2) 0.046(5) Uiso d D 1 1
H H1B 0.615(3) 0.092(3) 0.677(2) 0.064(6) Uiso d D 1 1
H H9A 0.043(3) 0.224(4) 0.479(2) 0.097(10) Uiso d D 1 1
H H9B 0.135(4) 0.323(3) 0.421(3) 0.106(11) Uiso d D 1 1

loop_
_atom_site_aniso_label
_atom_site_aniso_U_11
_atom_site_aniso_U_22
_atom_site_aniso_U_33
_atom_site_aniso_U_12
_atom_site_aniso_U_13
_atom_site_aniso_U_23
C1 0.0199(6) 0.0181(6) 0.0217(7) -0.0048(5) 0.0028(5) -0.0015(5)
C2 0.0211(6) 0.0216(6) 0.0193(6) -0.0023(5) -0.0020(5) 0.0016(5)
C3 0.0203(6) 0.0203(6) 0.0177(6) -0.0061(5) 0.0017(5) -0.0012(5)
C4 0.0192(6) 0.0200(6) 0.0188(6) -0.0042(5) 0.0012(5) -0.0016(5)
C5 0.0216(6) 0.0216(6) 0.0172(6) -0.0029(5) -0.0011(5) 0.0006(5)
C6 0.0209(6) 0.0211(6) 0.0175(6) -0.0062(5) 0.0021(5) -0.0021(5)
C7 0.0194(6) 0.0222(7) 0.0192(6) -0.0010(5) -0.0010(5) -0.0009(5)
C8 0.0211(6) 0.0216(7) 0.0204(7) -0.0039(5) -0.0003(5) -0.0029(5)
C9 0.0229(7) 0.0286(7) 0.0200(7) -0.0067(5) 0.0033(5) -0.0047(5)
C10 0.0233(7) 0.0205(7) 0.0262(7) -0.0030(5) 0.0047(6) -0.0002(5)
C11 0.0417(9) 0.0311(8) 0.0642(12) -0.0163(7) -0.0010(8) 0.0049(8)
C12 0.0459(10) 0.0509(10) 0.0267(8) -0.0069(8) 0.0089(7) 0.0058(7)
N1 0.0346(7) 0.0356(7) 0.0356(7) -0.0016(6) -0.0049(6) -0.0169(6)
O1 0.0353(6) 0.0245(5) 0.0334(6) 0.0025(4) 0.0003(4) -0.0098(4)
O2 0.0298(6) 0.0326(6) 0.0350(6) 0.0084(4) -0.0040(5) -0.0059(5)
O3 0.0481(6) 0.0378(6) 0.0168(5) -0.0202(5) 0.0040(4) -0.0023(4)
O4 0.0428(6) 0.0422(6) 0.0262(5) -0.0221(5) 0.0022(4) -0.0100(4)
O5 0.0354(6) 0.0339(6) 0.0210(5) 0.0042(4) 0.0023(4) -0.0086(4)
O6 0.0347(6) 0.0350(6) 0.0230(5) 0.0147(4) -0.0001(4) -0.0012(4)
O7 0.0478(7) 0.0342(6) 0.0168(5) -0.0008(5) -0.0016(4) -0.0016(4)
O8 0.0418(6) 0.0303(6) 0.0258(5) -0.0049(5) -0.0001(4) -0.0127(4)
O9 0.0401(7) 0.0411(7) 0.0463(8) -0.0006(6) -0.0027(6) -0.0112(6)

loop_
_atom_type_symbol
_atom_type_description
_atom_type_scat_dispersion_real
_atom_type_scat_dispersion_imag
_atom_type_scat_source
C C 0.0033 0.0016 'International Tables Vol C Tables 4.2.6.8 and 6.1.1.4'
H H 0.0000 0.0000 'International Tables Vol C Tables 4.2.6.8 and 6.1.1.4'
N N 0.0061 0.0033 'International Tables Vol C Tables 4.2.6.8 and 6.1.1.4'
O O 0.0106 0.0060 'International Tables Vol C Tables 4.2.6.8 and 6.1.1.4'

loop_
_geom_angle_atom_site_label_1
_geom_angle_atom_site_label_2
_geom_angle_atom_site_label_3
_geom_angle_site_symmetry_1
_geom_angle
C2 C1 C6 . 118.71(11)
C2 C1 C10 . 114.30(11)
C6 C1 C10 . 126.99(12)
C3 C2 C1 . 122.32(12)
C3 C2 H2 . 118.8
C1 C2 H2 . 118.8
C2 C3 C4 . 119.08(12)
C2 C3 C7 . 117.76(11)
C4 C3 C7 . 123.09(11)
C5 C4 C3 . 118.88(11)
C5 C4 C8 . 120.72(11)
C3 C4 C8 . 120.38(11)
C4 C5 C6 . 122.85(12)
C4 C5 H5 . 118.6
C6 C5 H5 . 118.6
C5 C6 C1 . 118.16(11)
C5 C6 C9 . 114.29(11)
C1 C6 C9 . 127.54(11)
O4 C7 O3 . 124.71(12)
O4 C7 C3 . 122.38(12)
O3 C7 C3 . 112.81(11)
O5 C8 O6 . 124.18(12)
O5 C8 C4 . 121.94(12)
O6 C8 C4 . 113.86(11)
O7 C9 O8 . 122.61(12)
O7 C9 C6 . 117.42(11)
O8 C9 C6 . 119.92(12)
O2 C10 O1 . 120.53(12)
O2 C10 C1 . 118.69(12)
O1 C10 C1 . 120.74(12)
N1 C11 C12 . 110.21(13)
N1 C11 H11A . 109.6
C12 C11 H11A . 109.6
N1 C11 H11B . 109.6
C12 C11 H11B . 109.6
H11A C11 H11B . 108.1
N1 C12 C11 2_656 110.90(13)
N1 C12 H12B 2_656 107.1(11)
C11 C12 H12B . 109.1(12)
N1 C12 H12A 2_656 106.8(12)
C11 C12 H12A . 110.4(13)
H12B C12 H12A . 112.5(17)
C12 N1 C11 2_656 110.89(13)
C12 N1 H1A 2_656 110.4(12)
C11 N1 H1A . 110.1(12)
C12 N1 H1B 2_656 109.9(14)
C11 N1 H1B . 108.3(14)
H1A N1 H1B . 107.1(19)
C10 O1 H1 . 109.5
C7 O3 H3 . 109.5
C8 O6 H6 . 109.5
H9A O9 H9B . 112(3)

loop_
_geom_bond_atom_site_label_1
_geom_bond_atom_site_label_2
_geom_bond_site_symmetry_2
_geom_bond_distance
C1 C2 . 1.3906(18)
C1 C6 . 1.4127(18)
C1 C10 . 1.5138(17)
C2 C3 . 1.3851(18)
C2 H2 . 0.9300
C3 C4 . 1.3947(18)
C3 C7 . 1.5024(17)
C4 C5 . 1.3833(18)
C4 C8 . 1.4911(17)
C5 C6 . 1.3885(18)
C5 H5 . 0.9300
C6 C9 . 1.5129(18)
C7 O4 . 1.2031(17)
C7 O3 . 1.3074(16)
C8 O5 . 1.2096(16)
C8 O6 . 1.3014(16)
C9 O7 . 1.2367(17)
C9 O8 . 1.2715(17)
C10 O2 . 1.2269(17)
C10 O1 . 1.2841(17)
C11 N1 . 1.479(2)
C11 C12 . 1.487(3)
C11 H11A . 0.9700
C11 H11B . 0.9700
C12 N1 2_656 1.478(2)
C12 H12B . 0.98(2)
C12 H12A . 0.96(2)
N1 C12 2_656 1.478(2)
N1 H1A . 0.904(15)
N1 H1B . 0.901(16)
O1 H1 . 0.8200
O3 H3 . 0.8200
O6 H6 . 0.8200
O9 H9A . 0.858(17)
O9 H9B . 0.824(18)

loop_
_geom_hbond_atom_site_label_D
_geom_hbond_atom_site_label_H
_geom_hbond_atom_site_label_A
_geom_hbond_site_symmetry_A
_geom_hbond_distance_DH
_geom_hbond_distance_HA
_geom_hbond_distance_DA
_geom_hbond_angle_DHA
O1 H1 O8 . 0.82 1.63 2.4225(15) 161
O3 H3 O7 1_554 0.82 1.80 2.6100(13) 167
O6 H6 O2 1_645 0.82 1.78 2.5884(13) 170
N1 H1A O9 2_656 0.904(15) 1.825(15) 2.7283(17) 175.9(18)
N1 H1B O5 1_556 0.901(16) 1.941(18) 2.7420(16) 147(2)
O9 H9A O8 2_566 0.858(17) 2.135(18) 2.9904(18) 174(3)
O9 H9B O7 . 0.824(18) 2.182(19) 2.9799(19) 163(3)

loop_
_geom_torsion_atom_site_label_1
_geom_torsion_atom_site_label_2
_geom_torsion_atom_site_label_3
_geom_torsion_atom_site_label_4
_geom_torsion_site_symmetry_4
_geom_torsion
C6 C1 C2 C3 . -0.96(19)
C10 C1 C2 C3 . 179.89(12)
C1 C2 C3 C4 . 1.5(2)
C1 C2 C3 C7 . 178.63(12)
C2 C3 C4 C5 . -0.59(19)
C7 C3 C4 C5 . -177.56(12)
C2 C3 C4 C8 . -178.79(11)
C7 C3 C4 C8 . 4.23(19)
C3 C4 C5 C6 . -0.9(2)
C8 C4 C5 C6 . 177.35(12)
C4 C5 C6 C1 . 1.4(2)
C4 C5 C6 C9 . -177.56(12)
C2 C1 C6 C5 . -0.46(18)
C10 C1 C6 C5 . 178.57(12)
C2 C1 C6 C9 . 178.31(12)
C10 C1 C6 C9 . -2.7(2)
C2 C3 C7 O4 . -95.55(16)
C4 C3 C7 O4 . 81.46(17)
C2 C3 C7 O3 . 80.87(15)
C4 C3 C7 O3 . -102.12(14)
C5 C4 C8 O5 . -170.29(13)
C3 C4 C8 O5 . 7.9(2)
C5 C4 C8 O6 . 8.07(18)
C3 C4 C8 O6 . -173.75(12)
C5 C6 C9 O7 . -24.00(18)
C1 C6 C9 O7 . 157.18(13)
C5 C6 C9 O8 . 153.59(13)
C1 C6 C9 O8 . -25.2(2)
C2 C1 C10 O2 . 18.28(18)
C6 C1 C10 O2 . -160.79(13)
C2 C1 C10 O1 . -159.58(12)
C6 C1 C10 O1 . 21.4(2)
N1 C11 C12 N1 2_656 56.82(19)
C12 C11 N1 C12 2_656 -56.81(19)
